data_2104588
loop_
_publ_author_name
'Marsh, Richard E.'

_publ_section_title
;
 Space groups <i>P</i>1 and <i>Cc</i>: how are they doing?
;
_journal_coeditor_code BK5088
_journal_issue 6
_journal_name_full 'Acta Crystallographica Section B'
_journal_page_first 782
_journal_page_last 783
_journal_paper_doi 10.1107/S0108768109046448
_journal_volume 65
_journal_year 2009
_chemical_formula_moiety 'C34 H46 Cl6 Ir2 N4, F12 P2, C H4 O'
_chemical_formula_sum 'C35 H50 Cl6 F12 Ir2 N4 O P2'
_chemical_formula_weight 1429.83
_chemical_name_systematic
;Chloro(eta(2)-4,5-dichloro-N-methyl-N'-(propen-3-yl)imidazol-2-ylidene)-eta(5)-
pentamethylcyclopentadienyl-iridium(iii)
 hexafluorophosphate methanol solvate.
;
_space_group_IT_number 2
_symmetry_cell_setting triclinic
_symmetry_space_group_name_Hall '-P 1'
_symmetry_space_group_name_H-M 'P -1'
_cell_angle_alpha 84.1110(10)
_cell_angle_beta 79.7980(10)
_cell_angle_gamma 84.9930(10)
_cell_formula_units_Z 1
_cell_length_a 8.6793(5)
_cell_length_b 11.7118(7)
_cell_length_c 11.8520(7)
_cell_measurement_reflns_used 6525
_cell_measurement_temperature 273(2)
_cell_measurement_theta_max 30.47
_cell_measurement_theta_min 2.37
_cell_volume 1176.51(12)
_diffrn_ambient_temperature 273(2)
_diffrn_measurement_device_type 'CCD area detector'
_diffrn_radiation_monochromator graphite
_diffrn_radiation_source 'fine-focus sealed tube'
_diffrn_radiation_type MoK\a
_diffrn_radiation_wavelength 0.71073
_exptl_crystal_colour Yellow
_exptl_crystal_density_diffrn 2.018
_exptl_crystal_density_method 'not measured'
_exptl_crystal_description Prism
_exptl_crystal_F_000 690
_exptl_crystal_size_max 0.248
_exptl_crystal_size_mid 0.221
_exptl_crystal_size_min 0.16
_cod_data_source_file bk5088.cif
_cod_data_source_block XIKCOK
_cod_original_sg_symbol_H-M P-1
_cod_database_code 2104588

loop_
_symmetry_equiv_pos_as_xyz
'x, y, z'
'-x, -y, -z'

loop_
_atom_site_label
_atom_site_type_symbol
_atom_site_fract_x
_atom_site_fract_y
_atom_site_fract_z
_atom_site_occupancy
Ir1 Ir 0.36161 0.69139 0.31070 1
N1 N 0.5170 0.9258 0.2748 1
C1 C 0.4040 0.8544 0.3245 1
Cl1 Cl 0.6215 0.6400 0.3582 1
N2 N 0.3102 0.9152 0.4057 1
Cl2 Cl 0.6162 1.1352 0.2864 1
Cl3 Cl 0.2788 1.1220 0.4967 1
C2 C 0.4925 1.0272 0.3256 1
C3 C 0.3640 1.0240 0.4066 1
C4 C 0.1640 0.8695 0.4652 1
H1 H 0.0767 0.9058 0.4308 1
H2 H 0.1464 0.8844 0.5456 1
C5 C 0.1790 0.7404 0.4539 1
H3 H 0.0791 0.7054 0.4590 1
C6 C 0.2965 0.6694 0.4970 1
H4 H 0.2683 0.5930 0.5300 1
H5 H 0.3603 0.7049 0.5408 1
C7 C 0.6470 0.9005 0.1835 1
H6 H 0.6406 0.8246 0.1620 1
H7 H 0.7442 0.9042 0.2102 1
H8 H 0.6422 0.9550 0.1186 1
C8 C 0.1845 0.6810 0.2030 1
C9 C 0.3250 0.7044 0.1246 1
C10 C 0.4385 0.6164 0.1401 1
C11 C 0.3685 0.5284 0.2251 1
C12 C 0.2105 0.5660 0.2610 1
C13 C 0.0260 0.7475 0.2065 1
H9 H -0.0268 0.7236 0.1494 1
H10 H 0.0406 0.8284 0.1916 1
H11 H -0.0368 0.7334 0.2814 1
C14 C 0.3405 0.8100 0.0380 1
H12 H 0.3178 0.7913 -0.0338 1
H13 H 0.4452 0.8332 0.0272 1
H14 H 0.2681 0.87810 0.0662 1
C15 C 0.6050 0.6085 0.0745 1
H15 H 0.6080 0.5732 0.0048 1
H16 H 0.6713 0.5624 0.1213 1
H17 H 0.6416 0.6840 0.0570 1
C16 C 0.4440 0.4122 0.2635 1
H18 H 0.4320 0.3567 0.2119 1
H19 H 0.3931 0.3882 0.3391 1
H20 H 0.5522 0.4186 0.2636 1
C17 C 0.0850 0.5008 0.3405 1
H21 H 0.0389 0.4514 0.2988 1
H22 H 0.0081 0.5546 0.3749 1
H23 H 0.1304 0.4557 0.3984 1
P1 P 0.0946 0.1525 0.1684 1
F1 F 0.1815 0.2355 0.2115 1
F2 F 0.1295 0.2075 0.0517 1
F3 F -0.0590 0.2270 0.1955 1
F4 F 0.0625 0.0934 0.2834 1
F5 F 0.2505 0.0745 0.1450 1
F6 F -0.0050 0.0672 0.11305 1
O1 O -0.125 0.415 0.042 0.5
C18 C 0.012 0.497 0.050 0.5

loop_
_geom_angle_atom_site_label_1
_geom_angle_atom_site_label_2
_geom_angle_atom_site_label_3
_geom_angle
_geom_angle_site_symmetry_1
_geom_angle_site_symmetry_2
_geom_angle_site_symmetry_3
_geom_angle_publ_flag
Cl1 Ir1 C1 86.10 . . . yes
Cl1 Ir1 C5 115.80 . . . yes
Cl1 Ir1 C6 81.55 . . . yes
Cl1 Ir1 C8 151.11 . . . yes
Cl1 Ir1 C9 120.12 . . . yes
Cl1 Ir1 C10 89.79 . . . yes
Cl1 Ir1 C11 91.19 . . . yes
Cl1 Ir1 C12 123.97 . . . yes
C1 Ir1 C5 77.50 . . . yes
C1 Ir1 C6 88.49 . . . yes
C1 Ir1 C8 112.11 . . . yes
C1 Ir1 C9 100.34 . . . yes
C1 Ir1 C10 119.16 . . . yes
C1 Ir1 C11 156.90 . . . yes
C1 Ir1 C12 149.50 . . . yes
C5 Ir1 C6 37.21 . . . yes
C5 Ir1 C8 90.72 . . . yes
C5 Ir1 C9 123.77 . . . yes
C5 Ir1 C10 151.36 . . . yes
C5 Ir1 C11 123.77 . . . yes
C5 Ir1 C12 91.70 . . . yes
C6 Ir1 C8 119.60 . . . yes
C6 Ir1 C9 156.83 . . . yes
C6 Ir1 C10 150.50 . . . yes
C6 Ir1 C11 113.82 . . . yes
C6 Ir1 C12 100.06 . . . yes
C8 Ir1 C9 37.24 . . . yes
C8 Ir1 C10 62.00 . . . yes
C8 Ir1 C11 63.10 . . . yes
C8 Ir1 C12 38.70 . . . yes
C9 Ir1 C10 35.59 . . . yes
C9 Ir1 C11 61.50 . . . yes
C9 Ir1 C12 62.04 . . . yes
C10 Ir1 C11 37.81 . . . yes
C10 Ir1 C12 61.90 . . . yes
C11 Ir1 C12 36.61 . . . yes
F3 P1 F5 178.06 . . . yes
F3 P1 F6 86.91 . . . yes
F4 P1 F5 88.74 . . . yes
F4 P1 F6 93.73 . . . yes
F5 P1 F6 93.35 . . . yes
F1 P1 F2 91.22 . . . yes
F1 P1 F3 91.25 . . . yes
F1 P1 F4 89.98 . . . yes
F1 P1 F5 88.61 . . . yes
F1 P1 F6 175.83 . . . yes
F2 P1 F3 92.48 . . . yes
F2 P1 F4 177.80 . . . yes
F2 P1 F5 89.45 . . . yes
F2 P1 F6 85.13 . . . yes
F3 P1 F4 89.33 . . . yes
C1 N1 C2 109.55 . . . yes
C1 N1 C7 126.49 . . . yes
C2 N1 C7 123.95 . . . yes
C1 N2 C3 110.95 . . . yes
C1 N2 C4 119.29 . . . yes
C3 N2 C4 129.12 . . . yes
Ir1 C1 N2 119.48 . . . yes
Ir1 C1 N1 135.45 . . . yes
N1 C1 N2 104.92 . . . yes
N1 C2 C3 109.64 . . . yes
Cl2 C2 N1 121.94 . . . yes
Cl2 C2 C3 128.42 . . . yes
N2 C3 C2 104.93 . . . yes
Cl3 C3 N2 124.23 . . . yes
Cl3 C3 C2 130.82 . . . yes
N2 C4 C5 107.19 . . . yes
C4 C5 C6 121.12 . . . no
Ir1 C5 C4 112.52 . . . yes
Ir1 C5 C6 70.66 . . . yes
Ir1 C6 C5 72.13 . . . yes
Ir1 C8 C9 74.75 . . . yes
Ir1 C8 C12 72.69 . . . yes
Ir1 C8 C13 128.79 . . . yes
C9 C8 C12 107.02 . . . no
C9 C8 C13 126.66 . . . no
C12 C8 C13 124.85 . . . no
Ir1 C9 C8 68.01 . . . yes
Ir1 C9 C10 71.59 . . . yes
Ir1 C9 C14 127.08 . . . yes
C8 C9 C10 109.03 . . . no
C8 C9 C14 123.59 . . . no
C10 C9 C14 127.37 . . . no
Ir1 C10 C9 72.82 . . . yes
Ir1 C10 C11 70.63 . . . yes
Ir1 C10 C15 125.44 . . . yes
C9 C10 C11 108.64 . . . no
C11 C10 C15 125.32 . . . no
C9 C10 C15 125.93 . . . no
C10 C11 C16 127.69 . . . no
C10 C11 C12 107.52 . . . no
Ir1 C11 C10 71.56 . . . yes
Ir1 C11 C12 71.51 . . . yes
Ir1 C11 C16 125.87 . . . yes
C12 C11 C16 124.63 . . . no
C11 C12 C17 127.80 . . . no
Ir1 C12 C11 71.88 . . . yes
Ir1 C12 C8 68.61 . . . yes
C8 C12 C17 124.73 . . . no
Ir1 C12 C17 126.61 . . . yes
C8 C12 C11 107.42 . . . no

loop_
_geom_bond_atom_site_label_1
_geom_bond_atom_site_label_2
_geom_bond_distance
_geom_bond_site_symmetry_1
_geom_bond_site_symmetry_2
_geom_bond_publ_flag
Ir1 Cl1 2.4312 . . yes
Ir1 C1 2.0037 . . yes
Ir1 C5 2.1932 . . yes
Ir1 C6 2.1743 . . yes
Ir1 C8 2.1833 . . yes
Ir1 C9 2.2716 . . yes
Ir1 C10 2.2559 . . yes
Ir1 C11 2.2434 . . yes
Ir1 C12 2.2385 . . yes
Cl2 C2 1.7053 . . yes
Cl3 C3 1.6817 . . yes
P1 F5 1.5638 . . yes
P1 F6 1.6315 . . yes
P1 F2 1.4569 . . yes
P1 F3 1.5312 . . yes
P1 F1 1.4632 . . yes
P1 F4 1.4560 . . yes
O1 C18 1.6134 . . yes
N1 C7 1.4515 . . yes
N1 C1 1.3585 . . yes
N1 C2 1.3694 . . yes
N2 C1 1.3631 . . yes
N2 C3 1.3965 . . yes
N2 C4 1.4553 . . yes
C2 C3 1.3370 . . no
C4 C5 1.5238 . . no
C5 C6 1.3935 . . no
C8 C9 1.4249 . . no
C8 C12 1.4661 . . no
C8 C13 1.5166 . . no
C9 C10 1.3836 . . no
C9 C14 1.5234 . . no
C10 C15 1.5149 . . no
C10 C11 1.4580 . . no
C11 C12 1.4078 . . no
C11 C16 1.5204 . . no
C12 C17 1.5137 . . no
C4 H1 0.9700 . . no
C4 H2 0.9700 . . no
C5 H3 0.9800 . . no
C6 H4 0.9700 . . no
C6 H5 0.9700 . . no
C7 H6 0.9600 . . no
C7 H7 0.9600 . . no
C7 H8 0.9500 . . no
C13 H11 0.9600 . . no
C13 H9 0.9600 . . no
C13 H10 0.9600 . . no
C14 H14 1.0200 . . no
C14 H12 0.9600 . . no
C14 H13 0.9500 . . no
C15 H16 0.9600 . . no
C15 H15 0.9600 . . no
C15 H17 0.9600 . . no
C16 H18 0.9600 . . no
C16 H19 0.9500 . . no
C16 H20 0.9500 . . no
C17 H21 0.9500 . . no
C17 H22 0.9400 . . no
C17 H23 0.9400 . . no
